data_4346453
loop_
_publ_author_name
'Maria, Leonor'
'Santos, Isabel C.'
'Sousa, V\^ania R'
'Mar\,calo, Joaquim'

_publ_section_title
;
 Uranium(III) redox chemistry assisted by a hemilabile bis(phenolate)
 cyclam ligand: uranium-nitrogen multiple bond formation comprising a
 trans-{RN&#x2550;U(VI)&#x2550;NR}(2+) complex.
;
_journal_issue 18
_journal_name_full 'Inorganic chemistry'
_journal_page_first 9115
_journal_page_last 9126
_journal_paper_doi 10.1021/acs.inorgchem.5b01547
_journal_volume 54
_journal_year 2015
_chemical_formula_moiety 'C42 H70 I N4 O2 U, 2(C6 H6)'
_chemical_formula_sum 'C54 H82 I N4 O2 U'
_chemical_formula_weight 1184.17
_space_group_IT_number 14
_space_group_name_Hall '-P 2ybc'
_space_group_name_H-M_alt 'P 1 21/c 1'
_symmetry_cell_setting monoclinic
_symmetry_space_group_name_H-M 'P 1 21/c 1'
_atom_sites_solution_hydrogens geom
_atom_sites_solution_primary direct
_atom_sites_solution_secondary difmap
_audit_creation_method SHELXL-97
_cell_angle_alpha 90.00
_cell_angle_beta 96.258(2)
_cell_angle_gamma 90.00
_cell_formula_units_Z 4
_cell_length_a 13.7160(5)
_cell_length_b 38.9963(18)
_cell_length_c 9.9102(4)
_cell_measurement_reflns_used 3693
_cell_measurement_temperature 150(2)
_cell_measurement_theta_max 22.81
_cell_measurement_theta_min 2.47
_cell_volume 5269.1(4)
_computing_cell_refinement 'Bruker SMART, (Bruker, 2004)'
_computing_data_collection 'Bruker SMART, (Bruker, 2004)'
_computing_data_reduction 'Bruker SAINT, (Bruker, 2004)'
_computing_molecular_graphics ORTEP3(Farrugia,1997)
_computing_publication_material 'WinGX (Farrugia, 1999)'
_computing_structure_refinement 'SHELXL-97 (Sheldrick, 2008)'
_computing_structure_solution 'SIR97 (Altomare, 1999)'
_diffrn_ambient_temperature 150(2)
_diffrn_measured_fraction_theta_full 0.995
_diffrn_measured_fraction_theta_max 0.995
_diffrn_measurement_device_type 'Bruker APEX-II CCD'
_diffrn_measurement_method '\f and \w scans'
_diffrn_radiation_monochromator graphite
_diffrn_radiation_source 'fine-focus sealed tube'
_diffrn_radiation_type MoK\a
_diffrn_radiation_wavelength 0.71073
_diffrn_reflns_av_R_equivalents 0.0819
_diffrn_reflns_av_sigmaI/netI 0.1161
_diffrn_reflns_limit_h_max 15
_diffrn_reflns_limit_h_min -16
_diffrn_reflns_limit_k_max 46
_diffrn_reflns_limit_k_min -47
_diffrn_reflns_limit_l_max 12
_diffrn_reflns_limit_l_min -11
_diffrn_reflns_number 26863
_diffrn_reflns_theta_full 25.68
_diffrn_reflns_theta_max 25.68
_diffrn_reflns_theta_min 2.63
_exptl_absorpt_coefficient_mu 3.708
_exptl_absorpt_correction_T_max 0.9295
_exptl_absorpt_correction_T_min 0.6646
_exptl_absorpt_correction_type multi-scan
_exptl_absorpt_process_details '(SADABS; Sheldrick, 2004)'
_exptl_crystal_colour black
_exptl_crystal_density_diffrn 1.493
_exptl_crystal_density_method 'not measured'
_exptl_crystal_description prism
_exptl_crystal_F_000 2380
_exptl_crystal_size_max 0.12
_exptl_crystal_size_mid 0.06
_exptl_crystal_size_min 0.02
_refine_diff_density_max 0.839
_refine_diff_density_min -0.772
_refine_diff_density_rms 0.148
_refine_ls_extinction_method none
_refine_ls_goodness_of_fit_ref 0.914
_refine_ls_hydrogen_treatment constr
_refine_ls_matrix_type full
_refine_ls_number_parameters 600
_refine_ls_number_reflns 9952
_refine_ls_number_restraints 36
_refine_ls_restrained_S_all 0.916
_refine_ls_R_factor_all 0.1001
_refine_ls_R_factor_gt 0.0462
_refine_ls_shift/su_max 0.007
_refine_ls_shift/su_mean 0.001
_refine_ls_structure_factor_coef Fsqd
_refine_ls_weighting_details 'calc w=1/[\s^2^(Fo^2^)+(0.0184P)^2^+0.0000P] where P=(Fo^2^+2Fc^2^)/3'
_refine_ls_weighting_scheme calc
_refine_ls_wR_factor_gt 0.0652
_refine_ls_wR_factor_ref 0.0731
_reflns_number_gt 6330
_reflns_number_total 9952
_reflns_threshold_expression >2sigma(I)
_cod_data_source_file ic5b01547_si_001.cif
_cod_data_source_block comp1
_cod_original_sg_symbol_H-M P21/c
_cod_database_code 4346453

loop_
_symmetry_equiv_pos_as_xyz
'x, y, z'
'-x, y+1/2, -z+1/2'
'-x, -y, -z'
'x, -y-1/2, z-1/2'

loop_
_atom_site_label
_atom_site_type_symbol
_atom_site_fract_x
_atom_site_fract_y
_atom_site_fract_z
_atom_site_U_iso_or_equiv
_atom_site_adp_type
_atom_site_occupancy
_atom_site_symmetry_multiplicity
_atom_site_calc_flag
_atom_site_refinement_flags
_atom_site_disorder_assembly
_atom_site_disorder_group
U1 U 0.502980(16) 0.119761(6) 1.02247(2) 0.01851(6) Uani 1 1 d . . .
I1 I 0.55112(4) 0.078080(13) 0.75852(5) 0.04597(15) Uani 1 1 d . . .
O1 O 0.3750(2) 0.14174(10) 0.8864(4) 0.0182(9) Uani 1 1 d . . .
O2 O 0.6145(3) 0.15767(10) 0.9721(4) 0.0213(10) Uani 1 1 d . . .
N1 N 0.3343(3) 0.08906(13) 1.0840(5) 0.0254(13) Uani 1 1 d . . .
N2 N 0.5422(4) 0.05716(14) 1.1579(5) 0.0284(13) Uani 1 1 d . . .
N3 N 0.6310(3) 0.13306(13) 1.2557(4) 0.0215(12) Uani 1 1 d . . .
N4 N 0.4429(4) 0.17038(13) 1.1834(5) 0.0270(13) Uani 1 1 d . . .
C1 C 0.3591(5) 0.05690(17) 1.1580(7) 0.0395(19) Uani 1 1 d . . .
H1A H 0.3020 0.0413 1.1433 0.047 Uiso 1 1 calc R . .
H1B H 0.3694 0.0622 1.2562 0.047 Uiso 1 1 calc R . .
C2 C 0.4475(4) 0.03819(17) 1.1206(6) 0.0344(18) Uani 1 1 d . . .
H2A H 0.4396 0.0340 1.0215 0.041 Uiso 1 1 calc R . .
H2B H 0.4513 0.0156 1.1666 0.041 Uiso 1 1 calc R . .
C3 C 0.5612(4) 0.05592(18) 1.3081(6) 0.0345(18) Uani 1 1 d . . .
H3A H 0.5675 0.0316 1.3360 0.041 Uiso 1 1 calc R . .
H3B H 0.5030 0.0653 1.3464 0.041 Uiso 1 1 calc R . .
C4 C 0.6510(5) 0.07499(18) 1.3713(6) 0.0341(18) Uani 1 1 d . . .
H4A H 0.6704 0.0655 1.4629 0.041 Uiso 1 1 calc R . .
H4B H 0.7057 0.0707 1.3159 0.041 Uiso 1 1 calc R . .
C5 C 0.6374(5) 0.11298(17) 1.3836(6) 0.0319(17) Uani 1 1 d . . .
H5A H 0.5767 0.1170 1.4268 0.038 Uiso 1 1 calc R . .
H5B H 0.6927 0.1221 1.4457 0.038 Uiso 1 1 calc R . .
C6 C 0.6143(4) 0.16874(17) 1.2922(6) 0.0285(17) Uani 1 1 d . . .
H6A H 0.6322 0.1840 1.2190 0.034 Uiso 1 1 calc R . .
H6B H 0.6568 0.1746 1.3764 0.034 Uiso 1 1 calc R . .
C7 C 0.5081(4) 0.17456(17) 1.3138(6) 0.0297(17) Uani 1 1 d . . .
H7A H 0.4886 0.1580 1.3815 0.036 Uiso 1 1 calc R . .
H7B H 0.5003 0.1980 1.3499 0.036 Uiso 1 1 calc R . .
C8 C 0.3404(4) 0.16679(17) 1.2146(7) 0.0346(18) Uani 1 1 d . . .
H8A H 0.2966 0.1722 1.1313 0.041 Uiso 1 1 calc R . .
H8B H 0.3285 0.1843 1.2834 0.041 Uiso 1 1 calc R . .
C9 C 0.3108(5) 0.13196(17) 1.2667(6) 0.0336(18) Uani 1 1 d . . .
H9A H 0.2641 0.1356 1.3348 0.040 Uiso 1 1 calc R . .
H9B H 0.3697 0.1206 1.3131 0.040 Uiso 1 1 calc R . .
C10 C 0.2637(4) 0.10809(18) 1.1563(6) 0.0350(18) Uani 1 1 d . . .
H10A H 0.2214 0.0915 1.1981 0.042 Uiso 1 1 calc R . .
H10B H 0.2211 0.1218 1.0897 0.042 Uiso 1 1 calc R . .
C11 C 0.6209(5) 0.03770(18) 1.1043(7) 0.0417(19) Uani 1 1 d . . .
H11A H 0.6839 0.0489 1.1310 0.063 Uiso 1 1 calc R . .
H11B H 0.6089 0.0368 1.0050 0.063 Uiso 1 1 calc R . .
H11C H 0.6223 0.0143 1.1410 0.063 Uiso 1 1 calc R . .
C12 C 0.4487(5) 0.20182(16) 1.1037(6) 0.0332(18) Uani 1 1 d . . .
H12A H 0.4132 0.1986 1.0133 0.050 Uiso 1 1 calc R . .
H12B H 0.5176 0.2071 1.0949 0.050 Uiso 1 1 calc R . .
H12C H 0.4192 0.2208 1.1496 0.050 Uiso 1 1 calc R . .
C13 C 0.2876(4) 0.07913(17) 0.9444(6) 0.0308(17) Uani 1 1 d . . .
H13A H 0.3396 0.0699 0.8929 0.037 Uiso 1 1 calc R . .
H13B H 0.2407 0.0603 0.9550 0.037 Uiso 1 1 calc R . .
C14 C 0.2347(4) 0.10661(16) 0.8606(6) 0.0213(15) Uani 1 1 d . . .
C15 C 0.1374(4) 0.10112(17) 0.8123(6) 0.0285(16) Uani 1 1 d . . .
H15 H 0.1051 0.0814 0.8421 0.034 Uiso 1 1 calc R . .
C16 C 0.0857(4) 0.12326(18) 0.7226(6) 0.0253(15) Uani 1 1 d . . .
C17 C 0.1381(4) 0.15108(17) 0.6790(6) 0.0265(16) Uani 1 1 d . . .
H17 H 0.1057 0.1662 0.6134 0.032 Uiso 1 1 calc R . .
C18 C 0.2361(4) 0.15793(16) 0.7270(6) 0.0212(15) Uani 1 1 d . . .
C19 C 0.2835(4) 0.13621(16) 0.8245(6) 0.0190(14) Uani 1 1 d . . .
C20 C -0.0237(4) 0.1176(2) 0.6762(6) 0.0335(17) Uani 1 1 d . . .
C21 C -0.0842(5) 0.1252(2) 0.7923(7) 0.062(3) Uani 1 1 d . . .
H21A H -0.0748 0.1492 0.8202 0.093 Uiso 1 1 calc R . .
H21B H -0.0631 0.1102 0.8693 0.093 Uiso 1 1 calc R . .
H21C H -0.1537 0.1211 0.7625 0.093 Uiso 1 1 calc R . .
C22 C -0.0442(5) 0.0802(2) 0.6364(8) 0.053(2) Uani 1 1 d . . .
H22A H -0.1140 0.0774 0.6050 0.080 Uiso 1 1 calc R . .
H22B H -0.0268 0.0655 0.7154 0.080 Uiso 1 1 calc R . .
H22C H -0.0049 0.0738 0.5635 0.080 Uiso 1 1 calc R . .
C23 C -0.0587(5) 0.1394(2) 0.5571(8) 0.080(3) Uani 1 1 d U . .
H23A H -0.1247 0.1321 0.5204 0.120 Uiso 1 1 calc R . .
H23B H -0.0139 0.1370 0.4870 0.120 Uiso 1 1 calc R . .
H23C H -0.0604 0.1634 0.5855 0.120 Uiso 1 1 calc R . .
C24 C 0.2857(4) 0.18954(17) 0.6718(6) 0.0245(15) Uani 1 1 d . . .
C25 C 0.2310(4) 0.20273(17) 0.5378(6) 0.0343(18) Uani 1 1 d . . .
H25A H 0.1656 0.2107 0.5541 0.051 Uiso 1 1 calc R . .
H25B H 0.2249 0.1841 0.4710 0.051 Uiso 1 1 calc R . .
H25C H 0.2678 0.2218 0.5032 0.051 Uiso 1 1 calc R . .
C26 C 0.3894(4) 0.18017(19) 0.6369(7) 0.047(2) Uani 1 1 d . . .
H26A H 0.4204 0.2005 0.6022 0.071 Uiso 1 1 calc R . .
H26B H 0.3846 0.1622 0.5675 0.071 Uiso 1 1 calc R . .
H26C H 0.4290 0.1719 0.7187 0.071 Uiso 1 1 calc R . .
C27 C 0.2906(5) 0.21798(17) 0.7747(6) 0.0415(19) Uani 1 1 d . . .
H27A H 0.2239 0.2245 0.7912 0.062 Uiso 1 1 calc R . .
H27B H 0.3241 0.2378 0.7402 0.062 Uiso 1 1 calc R . .
H27C H 0.3269 0.2101 0.8597 0.062 Uiso 1 1 calc R . .
C28 C 0.7254(4) 0.12730(16) 1.1939(6) 0.0254(17) Uani 1 1 d . . .
H28A H 0.7164 0.1071 1.1332 0.031 Uiso 1 1 calc R . .
H28B H 0.7769 0.1213 1.2681 0.031 Uiso 1 1 calc R . .
C29 C 0.7634(4) 0.15673(16) 1.1136(5) 0.0184(14) Uani 1 1 d . . .
C30 C 0.8581(4) 0.16804(16) 1.1496(6) 0.0228(15) Uani 1 1 d . . .
H30 H 0.8941 0.1591 1.2292 0.027 Uiso 1 1 calc R . .
C31 C 0.9016(4) 0.19194(17) 1.0733(6) 0.0221(15) Uani 1 1 d . A .
C32 C 0.8432(4) 0.20481(16) 0.9608(6) 0.0235(15) Uani 1 1 d . . .
H32 H 0.8710 0.2218 0.9079 0.028 Uiso 1 1 calc R . .
C33 C 0.7469(4) 0.19466(16) 0.9198(5) 0.0189(14) Uani 1 1 d . . .
C34 C 0.7062(4) 0.16972(15) 1.0000(5) 0.0158(14) Uani 1 1 d . . .
C35 C 1.0071(4) 0.2047(2) 1.1103(6) 0.0323(18) Uani 1 1 d . . .
C36 C 1.0677(10) 0.1983(3) 0.9941(13) 0.038(4) Uani 0.672(11) 1 d PU A 1
H36A H 1.1350 0.2063 1.0194 0.057 Uiso 0.672(11) 1 calc PR A 1
H36B H 1.0391 0.2108 0.9136 0.057 Uiso 0.672(11) 1 calc PR A 1
H36C H 1.0683 0.1737 0.9739 0.057 Uiso 0.672(11) 1 calc PR A 1
C37 C 1.0031(7) 0.2440(3) 1.1366(11) 0.043(3) Uani 0.672(11) 1 d PU A 1
H37A H 0.9657 0.2484 1.2136 0.064 Uiso 0.672(11) 1 calc PR A 1
H37B H 0.9713 0.2555 1.0556 0.064 Uiso 0.672(11) 1 calc PR A 1
H37C H 1.0700 0.2529 1.1572 0.064 Uiso 0.672(11) 1 calc PR A 1
C38 C 1.0580(7) 0.1895(3) 1.2377(10) 0.041(3) Uani 0.672(11) 1 d PU A 1
H38A H 1.0153 0.1911 1.3105 0.062 Uiso 0.672(11) 1 calc PR A 1
H38B H 1.1191 0.2020 1.2640 0.062 Uiso 0.672(11) 1 calc PR A 1
H38C H 1.0731 0.1653 1.2219 0.062 Uiso 0.672(11) 1 calc PR A 1
C38A C 1.0692(16) 0.1684(6) 1.157(2) 0.053(8) Uani 0.328(11) 1 d PU A 2
H38D H 1.0695 0.1531 1.0787 0.079 Uiso 0.328(11) 1 calc PR A 2
H38E H 1.0374 0.1568 1.2285 0.079 Uiso 0.328(11) 1 calc PR A 2
H38F H 1.1369 0.1742 1.1920 0.079 Uiso 0.328(11) 1 calc PR A 2
C37A C 1.0173(17) 0.2228(7) 1.234(2) 0.058(8) Uani 0.328(11) 1 d PU A 2
H37D H 1.0857 0.2300 1.2553 0.087 Uiso 0.328(11) 1 calc PR A 2
H37E H 0.9984 0.2080 1.3066 0.087 Uiso 0.328(11) 1 calc PR A 2
H37F H 0.9749 0.2431 1.2260 0.087 Uiso 0.328(11) 1 calc PR A 2
C36A C 1.0570(17) 0.2174(8) 0.998(2) 0.046(9) Uani 0.328(11) 1 d P A 2
H36D H 1.0304 0.2399 0.9693 0.069 Uiso 0.328(11) 1 calc PR A 2
H36E H 1.0466 0.2013 0.9214 0.069 Uiso 0.328(11) 1 calc PR A 2
H36F H 1.1273 0.2195 1.0266 0.069 Uiso 0.328(11) 1 calc PR A 2
C39 C 0.6896(4) 0.20988(16) 0.7934(6) 0.0225(15) Uani 1 1 d . . .
C40 C 0.7474(4) 0.23676(18) 0.7224(6) 0.043(2) Uani 1 1 d . . .
H40A H 0.8048 0.2259 0.6895 0.064 Uiso 1 1 calc R . .
H40B H 0.7689 0.2550 0.7866 0.064 Uiso 1 1 calc R . .
H40C H 0.7055 0.2465 0.6455 0.064 Uiso 1 1 calc R . .
C41 C 0.6610(4) 0.18143(18) 0.6917(6) 0.0340(18) Uani 1 1 d . . .
H41A H 0.7202 0.1718 0.6595 0.051 Uiso 1 1 calc R . .
H41B H 0.6185 0.1908 0.6146 0.051 Uiso 1 1 calc R . .
H41C H 0.6258 0.1634 0.7355 0.051 Uiso 1 1 calc R . .
C42 C 0.5971(4) 0.22800(17) 0.8315(6) 0.0344(18) Uani 1 1 d . . .
H42A H 0.5607 0.2376 0.7496 0.052 Uiso 1 1 calc R . .
H42B H 0.6159 0.2465 0.8961 0.052 Uiso 1 1 calc R . .
H42C H 0.5556 0.2115 0.8730 0.052 Uiso 1 1 calc R . .
C43 C 0.3342(7) 0.0323(3) 1.5122(8) 0.062(3) Uani 1 1 d . . .
H43 H 0.3936 0.0371 1.5676 0.074 Uiso 1 1 calc R . .
C44 C 0.2522(10) 0.0543(3) 1.5134(9) 0.085(4) Uani 1 1 d . . .
H44 H 0.2548 0.0742 1.5690 0.102 Uiso 1 1 calc R . .
C45 C 0.1676(9) 0.0456(3) 1.4300(12) 0.091(4) Uani 1 1 d . . .
H45 H 0.1114 0.0599 1.4281 0.109 Uiso 1 1 calc R . .
C46 C 0.1645(7) 0.0178(3) 1.3533(11) 0.082(4) Uani 1 1 d . . .
H46 H 0.1060 0.0125 1.2967 0.099 Uiso 1 1 calc R . .
C47 C 0.2426(7) -0.0031(2) 1.3542(8) 0.063(3) Uani 1 1 d . . .
H47 H 0.2382 -0.0232 1.3001 0.075 Uiso 1 1 calc R . .
C48 C 0.3265(6) 0.0044(2) 1.4308(8) 0.051(2) Uani 1 1 d . . .
H48 H 0.3816 -0.0103 1.4280 0.061 Uiso 1 1 calc R . .
C49 C -0.1130(5) 0.0273(2) 0.3013(8) 0.056(2) Uani 1 1 d . . .
H49 H -0.1176 0.0235 0.3950 0.067 Uiso 1 1 calc R . .
C50 C -0.1291(5) 0.0010(2) 0.2096(8) 0.048(2) Uani 1 1 d . . .
H50 H -0.1460 -0.0212 0.2397 0.058 Uiso 1 1 calc R . .
C51 C -0.1208(6) 0.0065(2) 0.0759(9) 0.073(3) Uani 1 1 d . . .
H51 H -0.1295 -0.0119 0.0130 0.087 Uiso 1 1 calc R . .
C52 C -0.1000(7) 0.0383(3) 0.0326(9) 0.083(3) Uani 1 1 d . . .
H52 H -0.0971 0.0423 -0.0615 0.099 Uiso 1 1 calc R . .
C53 C -0.0832(6) 0.0648(2) 0.1221(9) 0.066(3) Uani 1 1 d . . .
H53 H -0.0668 0.0869 0.0913 0.079 Uiso 1 1 calc R . .
C54 C -0.0903(5) 0.0590(2) 0.2560(8) 0.053(2) Uani 1 1 d . . .
H54 H -0.0793 0.0774 0.3190 0.064 Uiso 1 1 calc R . .

loop_
_atom_site_aniso_label
_atom_site_aniso_U_11
_atom_site_aniso_U_22
_atom_site_aniso_U_33
_atom_site_aniso_U_23
_atom_site_aniso_U_13
_atom_site_aniso_U_12
U1 0.01871(11) 0.01926(12) 0.01650(11) 0.00092(13) -0.00289(8) -0.00170(14)
I1 0.0667(4) 0.0364(3) 0.0363(3) -0.0132(2) 0.0119(3) 0.0018(3)
O1 0.009(2) 0.022(3) 0.022(2) 0.004(2) -0.0060(17) -0.0001(18)
O2 0.016(2) 0.028(3) 0.018(2) 0.001(2) -0.0045(18) -0.004(2)
N1 0.020(3) 0.024(3) 0.032(3) 0.010(3) 0.000(2) -0.009(2)
N2 0.034(3) 0.027(4) 0.022(3) 0.003(3) -0.007(3) -0.001(3)
N3 0.026(3) 0.026(3) 0.012(3) 0.005(2) 0.000(2) -0.003(2)
N4 0.029(3) 0.028(4) 0.023(3) 0.000(3) 0.002(2) -0.002(3)
C1 0.037(4) 0.034(5) 0.045(5) 0.013(4) -0.006(4) -0.017(4)
C2 0.041(4) 0.028(5) 0.033(4) 0.007(3) -0.007(3) -0.004(4)
C3 0.033(4) 0.034(5) 0.035(4) 0.011(4) -0.003(3) 0.001(3)
C4 0.032(4) 0.040(5) 0.028(4) 0.011(4) -0.007(3) -0.006(4)
C5 0.039(4) 0.030(5) 0.025(4) 0.010(3) -0.001(3) -0.007(3)
C6 0.027(4) 0.045(5) 0.012(3) -0.006(3) -0.003(3) -0.007(3)
C7 0.031(4) 0.035(5) 0.024(4) -0.013(3) 0.010(3) -0.011(3)
C8 0.030(4) 0.038(5) 0.037(4) 0.001(4) 0.007(3) -0.004(4)
C9 0.030(4) 0.037(5) 0.034(4) 0.003(3) 0.005(3) -0.003(3)
C10 0.022(4) 0.046(5) 0.036(4) 0.003(4) 0.000(3) -0.013(3)
C11 0.041(4) 0.035(5) 0.048(5) 0.004(4) -0.003(4) 0.006(4)
C12 0.037(4) 0.021(4) 0.042(4) -0.007(4) 0.005(4) 0.006(3)
C13 0.031(4) 0.025(4) 0.035(4) -0.001(3) -0.004(3) -0.011(3)
C14 0.023(3) 0.019(4) 0.020(3) 0.000(3) -0.006(3) 0.003(3)
C15 0.026(4) 0.028(4) 0.030(4) -0.007(3) -0.001(3) -0.006(3)
C16 0.018(3) 0.035(4) 0.023(3) -0.008(4) 0.000(3) -0.002(3)
C17 0.025(4) 0.035(5) 0.017(3) 0.004(3) -0.006(3) 0.005(3)
C18 0.019(3) 0.026(4) 0.020(3) -0.001(3) 0.003(3) -0.001(3)
C19 0.017(3) 0.023(4) 0.016(3) -0.004(3) -0.002(3) 0.002(3)
C20 0.015(3) 0.057(5) 0.026(3) 0.003(4) -0.011(3) -0.010(4)
C21 0.038(4) 0.072(7) 0.074(6) -0.036(5) 0.002(4) 0.008(5)
C22 0.026(4) 0.061(6) 0.069(6) -0.025(5) -0.011(4) -0.004(4)
C23 0.043(4) 0.098(7) 0.089(6) 0.045(5) -0.038(4) -0.028(5)
C24 0.023(4) 0.030(4) 0.019(3) 0.006(3) 0.000(3) 0.000(3)
C25 0.038(4) 0.038(5) 0.026(4) 0.013(3) -0.002(3) -0.004(4)
C26 0.036(4) 0.055(6) 0.053(5) 0.033(4) 0.017(4) 0.008(4)
C27 0.054(5) 0.029(5) 0.040(4) 0.011(4) -0.002(4) -0.010(4)
C28 0.022(3) 0.031(5) 0.023(3) 0.004(3) 0.000(3) 0.006(3)
C29 0.017(3) 0.023(4) 0.015(3) 0.001(3) 0.001(3) 0.003(3)
C30 0.020(3) 0.031(4) 0.016(3) 0.000(3) -0.006(3) 0.004(3)
C31 0.021(3) 0.028(4) 0.017(3) -0.008(3) 0.000(3) -0.001(3)
C32 0.026(4) 0.027(4) 0.019(3) -0.007(3) 0.008(3) -0.002(3)
C33 0.018(3) 0.027(4) 0.012(3) 0.004(3) 0.002(3) 0.009(3)
C34 0.017(3) 0.021(4) 0.010(3) -0.009(3) 0.001(3) 0.003(3)
C35 0.011(3) 0.064(6) 0.022(4) -0.003(4) 0.000(3) -0.008(3)
C36 0.037(4) 0.039(4) 0.038(4) 0.000(2) 0.004(2) 0.000(2)
C37 0.041(4) 0.042(4) 0.044(4) -0.003(2) 0.004(2) -0.0018(19)
C38 0.039(4) 0.044(4) 0.041(4) 0.001(2) 0.003(2) -0.002(2)
C38A 0.051(8) 0.053(8) 0.053(8) 0.000(2) 0.005(2) 0.000(2)
C37A 0.057(8) 0.058(9) 0.058(8) -0.001(2) 0.007(2) -0.001(2)
C36A 0.028(14) 0.07(2) 0.038(15) 0.033(16) -0.018(11) -0.023(15)
C39 0.024(4) 0.031(4) 0.013(3) 0.008(3) 0.005(3) -0.001(3)
C40 0.034(4) 0.055(6) 0.037(4) 0.024(4) -0.012(3) -0.008(4)
C41 0.030(4) 0.057(5) 0.015(3) -0.001(4) 0.001(3) 0.004(4)
C42 0.033(4) 0.035(5) 0.034(4) 0.007(4) -0.004(3) 0.008(3)
C43 0.085(7) 0.072(8) 0.029(5) 0.002(5) 0.010(5) -0.030(6)
C44 0.166(12) 0.055(7) 0.043(6) -0.010(6) 0.055(7) -0.009(8)
C45 0.103(10) 0.099(11) 0.084(9) 0.031(8) 0.064(8) 0.051(9)
C46 0.030(5) 0.130(11) 0.087(8) 0.052(8) 0.006(5) -0.003(6)
C47 0.078(6) 0.060(7) 0.051(6) 0.022(5) 0.013(5) -0.027(6)
C48 0.047(5) 0.054(6) 0.053(6) 0.029(5) 0.012(5) 0.012(5)
C49 0.057(5) 0.064(7) 0.045(5) 0.006(5) 0.001(4) 0.009(5)
C50 0.043(4) 0.046(5) 0.058(6) -0.003(5) 0.016(4) -0.005(5)
C51 0.090(7) 0.056(7) 0.081(7) -0.023(6) 0.049(6) -0.043(6)
C52 0.115(8) 0.095(9) 0.044(6) -0.010(6) 0.035(6) -0.049(7)
C53 0.085(7) 0.051(7) 0.063(6) -0.008(5) 0.016(5) -0.031(5)
C54 0.057(6) 0.045(6) 0.056(6) -0.012(5) -0.007(4) 0.007(5)

loop_
_atom_type_symbol
_atom_type_description
_atom_type_scat_dispersion_real
_atom_type_scat_dispersion_imag
_atom_type_scat_source
C C 0.0033 0.0016 'International Tables Vol C Tables 4.2.6.8 and 6.1.1.4'
H H 0.0000 0.0000 'International Tables Vol C Tables 4.2.6.8 and 6.1.1.4'
N N 0.0061 0.0033 'International Tables Vol C Tables 4.2.6.8 and 6.1.1.4'
O O 0.0106 0.0060 'International Tables Vol C Tables 4.2.6.8 and 6.1.1.4'
I I -0.4742 1.8119 'International Tables Vol C Tables 4.2.6.8 and 6.1.1.4'
U U -9.6767 9.6646 'International Tables Vol C Tables 4.2.6.8 and 6.1.1.4'

loop_
_geom_angle_atom_site_label_1
_geom_angle_atom_site_label_2
_geom_angle_atom_site_label_3
_geom_angle
O2 U1 O1 97.03(13)
O2 U1 N4 84.77(14)
O1 U1 N4 79.03(14)
O2 U1 N1 164.08(15)
O1 U1 N1 71.22(14)
N4 U1 N1 82.48(15)
O2 U1 N3 71.12(13)
O1 U1 N3 143.08(14)
N4 U1 N3 65.40(14)
N1 U1 N3 111.58(14)
O2 U1 N2 125.77(14)
O1 U1 N2 135.22(14)
N4 U1 N2 113.88(15)
N1 U1 N2 68.63(15)
N3 U1 N2 72.29(14)
O2 U1 I1 86.92(10)
O1 U1 I1 85.48(9)
N4 U1 I1 161.36(11)
N1 U1 I1 102.38(11)
N3 U1 I1 126.99(10)
N2 U1 I1 84.47(10)
C19 O1 U1 146.2(4)
C34 O2 U1 147.0(4)
C10 N1 C1 108.5(5)
C10 N1 C13 110.0(5)
C1 N1 C13 106.8(5)
C10 N1 U1 120.5(4)
C1 N1 U1 109.1(3)
C13 N1 U1 101.1(3)
C11 N2 C3 107.0(5)
C11 N2 C2 107.8(5)
C3 N2 C2 106.4(5)
C11 N2 U1 112.8(4)
C3 N2 U1 120.7(4)
C2 N2 U1 101.2(3)
C6 N3 C5 106.7(4)
C6 N3 C28 114.0(5)
C5 N3 C28 107.1(4)
C6 N3 U1 106.3(3)
C5 N3 U1 125.6(4)
C28 N3 U1 97.3(3)
C12 N4 C8 107.5(5)
C12 N4 C7 108.1(5)
C8 N4 C7 108.8(4)
C12 N4 U1 104.7(3)
C8 N4 U1 114.2(4)
C7 N4 U1 113.2(4)
N1 C1 C2 116.2(5)
N1 C1 H1A 108.2
C2 C1 H1A 108.2
N1 C1 H1B 108.2
C2 C1 H1B 108.2
H1A C1 H1B 107.4
C1 C2 N2 113.6(6)
C1 C2 H2A 108.8
N2 C2 H2A 108.8
C1 C2 H2B 108.8
N2 C2 H2B 108.8
H2A C2 H2B 107.7
N2 C3 C4 116.4(5)
N2 C3 H3A 108.2
C4 C3 H3A 108.2
N2 C3 H3B 108.2
C4 C3 H3B 108.2
H3A C3 H3B 107.3
C5 C4 C3 114.5(5)
C5 C4 H4A 108.6
C3 C4 H4A 108.6
C5 C4 H4B 108.6
C3 C4 H4B 108.6
H4A C4 H4B 107.6
N3 C5 C4 116.6(5)
N3 C5 H5A 108.1
C4 C5 H5A 108.1
N3 C5 H5B 108.1
C4 C5 H5B 108.1
H5A C5 H5B 107.3
N3 C6 C7 110.9(5)
N3 C6 H6A 109.5
C7 C6 H6A 109.5
N3 C6 H6B 109.5
C7 C6 H6B 109.5
H6A C6 H6B 108.0
N4 C7 C6 110.8(4)
N4 C7 H7A 109.5
C6 C7 H7A 109.5
N4 C7 H7B 109.5
C6 C7 H7B 109.5
H7A C7 H7B 108.1
N4 C8 C9 116.8(5)
N4 C8 H8A 108.1
C9 C8 H8A 108.1
N4 C8 H8B 108.1
C9 C8 H8B 108.1
H8A C8 H8B 107.3
C8 C9 C10 114.1(5)
C8 C9 H9A 108.7
C10 C9 H9A 108.7
C8 C9 H9B 108.7
C10 C9 H9B 108.7
H9A C9 H9B 107.6
N1 C10 C9 114.1(5)
N1 C10 H10A 108.7
C9 C10 H10A 108.7
N1 C10 H10B 108.7
C9 C10 H10B 108.7
H10A C10 H10B 107.6
N2 C11 H11A 109.5
N2 C11 H11B 109.5
H11A C11 H11B 109.5
N2 C11 H11C 109.5
H11A C11 H11C 109.5
H11B C11 H11C 109.5
N4 C12 H12A 109.5
N4 C12 H12B 109.5
H12A C12 H12B 109.5
N4 C12 H12C 109.5
H12A C12 H12C 109.5
H12B C12 H12C 109.5
C14 C13 N1 117.2(5)
C14 C13 H13A 108.0
N1 C13 H13A 108.0
C14 C13 H13B 108.0
N1 C13 H13B 108.0
H13A C13 H13B 107.2
C15 C14 C19 120.6(6)
C15 C14 C13 118.2(6)
C19 C14 C13 121.1(5)
C16 C15 C14 122.3(6)
C16 C15 H15 118.8
C14 C15 H15 118.8
C15 C16 C17 116.1(5)
C15 C16 C20 121.4(6)
C17 C16 C20 122.5(6)
C16 C17 C18 123.4(6)
C16 C17 H17 118.3
C18 C17 H17 118.3
C19 C18 C17 118.5(6)
C19 C18 C24 123.0(5)
C17 C18 C24 118.5(5)
O1 C19 C18 123.9(6)
O1 C19 C14 117.5(5)
C18 C19 C14 118.6(5)
C23 C20 C21 109.5(6)
C23 C20 C22 107.8(6)
C21 C20 C22 106.3(6)
C23 C20 C16 112.0(6)
C21 C20 C16 110.0(5)
C22 C20 C16 111.1(6)
C20 C21 H21A 109.5
C20 C21 H21B 109.5
H21A C21 H21B 109.5
C20 C21 H21C 109.5
H21A C21 H21C 109.5
H21B C21 H21C 109.5
C20 C22 H22A 109.5
C20 C22 H22B 109.5
H22A C22 H22B 109.5
C20 C22 H22C 109.5
H22A C22 H22C 109.5
H22B C22 H22C 109.5
C20 C23 H23A 109.5
C20 C23 H23B 109.5
H23A C23 H23B 109.5
C20 C23 H23C 109.5
H23A C23 H23C 109.5
H23B C23 H23C 109.5
C27 C24 C18 109.8(5)
C27 C24 C25 108.6(5)
C18 C24 C25 112.4(5)
C27 C24 C26 110.7(5)
C18 C24 C26 110.1(5)
C25 C24 C26 105.1(5)
C24 C25 H25A 109.5
C24 C25 H25B 109.5
H25A C25 H25B 109.5
C24 C25 H25C 109.5
H25A C25 H25C 109.5
H25B C25 H25C 109.5
C24 C26 H26A 109.5
C24 C26 H26B 109.5
H26A C26 H26B 109.5
C24 C26 H26C 109.5
H26A C26 H26C 109.5
H26B C26 H26C 109.5
C24 C27 H27A 109.5
C24 C27 H27B 109.5
H27A C27 H27B 109.5
C24 C27 H27C 109.5
H27A C27 H27C 109.5
H27B C27 H27C 109.5
N3 C28 C29 117.3(5)
N3 C28 H28A 108.0
C29 C28 H28A 108.0
N3 C28 H28B 108.0
C29 C28 H28B 108.0
H28A C28 H28B 107.2
C30 C29 C34 121.5(6)
C30 C29 C28 118.1(5)
C34 C29 C28 120.2(5)
C31 C30 C29 121.7(6)
C31 C30 H30 119.1
C29 C30 H30 119.1
C30 C31 C32 115.9(5)
C30 C31 C35 122.8(6)
C32 C31 C35 121.2(6)
C31 C32 C33 125.0(6)
C31 C32 H32 117.5
C33 C32 H32 117.5
C32 C33 C34 116.9(5)
C32 C33 C39 121.1(5)
C34 C33 C39 122.1(5)
O2 C34 C29 118.0(5)
O2 C34 C33 123.0(5)
C29 C34 C33 118.9(5)
C37A C35 C36A 119.0(15)
C37A C35 C38 58.2(11)
C36A C35 C38 124.4(11)
C37A C35 C36 137.2(12)
C36A C35 C36 29.6(12)
C38 C35 C36 109.4(7)
C37A C35 C31 111.8(10)
C36A C35 C31 115.8(10)
C38 C35 C31 114.4(6)
C36 C35 C31 110.3(7)
C37A C35 C37 50.4(11)
C36A C35 C37 79.7(13)
C38 C35 C37 105.7(7)
C36 C35 C37 108.7(7)
C31 C35 C37 108.0(6)
C37A C35 C38A 100.4(13)
C36A C35 C38A 103.3(14)
C38 C35 C38A 42.4(8)
C36 C35 C38A 76.7(9)
C31 C35 C38A 103.2(9)
C37 C35 C38A 143.5(10)
C35 C36 H36A 109.5
C35 C36 H36B 109.5
H36A C36 H36B 109.5
C35 C36 H36C 109.5
H36A C36 H36C 109.5
H36B C36 H36C 109.5
C35 C37 H37A 109.5
C35 C37 H37B 109.5
H37A C37 H37B 109.5
C35 C37 H37C 109.5
H37A C37 H37C 109.5
H37B C37 H37C 109.5
C35 C38 H38A 109.5
C35 C38 H38B 109.5
H38A C38 H38B 109.5
C35 C38 H38C 109.5
H38A C38 H38C 109.5
H38B C38 H38C 109.5
C35 C38A H38D 109.5
C35 C38A H38E 109.5
H38D C38A H38E 109.5
C35 C38A H38F 109.5
H38D C38A H38F 109.5
H38E C38A H38F 109.5
C35 C37A H37D 109.5
C35 C37A H37E 109.5
H37D C37A H37E 109.5
C35 C37A H37F 109.5
H37D C37A H37F 109.5
H37E C37A H37F 109.5
C35 C36A H36D 109.5
C35 C36A H36E 109.5
H36D C36A H36E 109.5
C35 C36A H36F 109.5
H36D C36A H36F 109.5
H36E C36A H36F 109.5
C41 C39 C33 109.5(5)
C41 C39 C40 107.7(5)
C33 C39 C40 113.4(5)
C41 C39 C42 109.8(5)
C33 C39 C42 110.1(4)
C40 C39 C42 106.3(5)
C39 C40 H40A 109.5
C39 C40 H40B 109.5
H40A C40 H40B 109.5
C39 C40 H40C 109.5
H40A C40 H40C 109.5
H40B C40 H40C 109.5
C39 C41 H41A 109.5
C39 C41 H41B 109.5
H41A C41 H41B 109.5
C39 C41 H41C 109.5
H41A C41 H41C 109.5
H41B C41 H41C 109.5
C39 C42 H42A 109.5
C39 C42 H42B 109.5
H42A C42 H42B 109.5
C39 C42 H42C 109.5
H42A C42 H42C 109.5
H42B C42 H42C 109.5
C48 C43 C44 118.8(9)
C48 C43 H43 120.6
C44 C43 H43 120.6
C45 C44 C43 117.4(10)
C45 C44 H44 121.3
C43 C44 H44 121.3
C46 C45 C44 120.9(11)
C46 C45 H45 119.6
C44 C45 H45 119.5
C45 C46 C47 121.1(11)
C45 C46 H46 119.4
C47 C46 H46 119.4
C48 C47 C46 120.4(10)
C48 C47 H47 119.8
C46 C47 H47 119.8
C47 C48 C43 121.3(9)
C47 C48 H48 119.4
C43 C48 H48 119.4
C54 C49 C50 119.2(8)
C54 C49 H49 120.4
C50 C49 H49 120.4
C51 C50 C49 120.1(8)
C51 C50 H50 119.9
C49 C50 H50 119.9
C52 C51 C50 119.8(8)
C52 C51 H51 120.1
C50 C51 H51 120.1
C51 C52 C53 121.0(8)
C51 C52 H52 119.5
C53 C52 H52 119.5
C54 C53 C52 119.0(8)
C54 C53 H53 120.5
C52 C53 H53 120.5
C53 C54 C49 120.9(8)
C53 C54 H54 119.5
C49 C54 H54 119.5

loop_
_geom_bond_atom_site_label_1
_geom_bond_atom_site_label_2
_geom_bond_distance
U1 O2 2.223(4)
U1 O1 2.263(3)
U1 N4 2.721(5)
U1 N1 2.733(5)
U1 N3 2.794(5)
U1 N2 2.809(5)
U1 I1 3.2089(5)
O1 C19 1.353(6)
O2 C34 1.344(6)
N1 C10 1.467(7)
N1 C1 1.474(7)
N1 C13 1.510(7)
N2 C11 1.465(7)
N2 C3 1.483(7)
N2 C2 1.506(7)
N3 C6 1.462(7)
N3 C5 1.484(7)
N3 C28 1.508(7)
N4 C12 1.465(7)
N4 C8 1.478(7)
N4 C7 1.499(7)
C1 C2 1.495(8)
C1 H1A 0.9900
C1 H1B 0.9900
C2 H2A 0.9900
C2 H2B 0.9900
C3 C4 1.516(8)
C3 H3A 0.9900
C3 H3B 0.9900
C4 C5 1.500(8)
C4 H4A 0.9900
C4 H4B 0.9900
C5 H5A 0.9900
C5 H5B 0.9900
C6 C7 1.512(7)
C6 H6A 0.9900
C6 H6B 0.9900
C7 H7A 0.9900
C7 H7B 0.9900
C8 C9 1.524(8)
C8 H8A 0.9900
C8 H8B 0.9900
C9 C10 1.525(8)
C9 H9A 0.9900
C9 H9B 0.9900
C10 H10A 0.9900
C10 H10B 0.9900
C11 H11A 0.9800
C11 H11B 0.9800
C11 H11C 0.9800
C12 H12A 0.9800
C12 H12B 0.9800
C12 H12C 0.9800
C13 C14 1.494(8)
C13 H13A 0.9900
C13 H13B 0.9900
C14 C15 1.384(8)
C14 C19 1.400(8)
C15 C16 1.379(8)
C15 H15 0.9500
C16 C17 1.396(8)
C16 C20 1.536(7)
C17 C18 1.402(7)
C17 H17 0.9500
C18 C19 1.392(8)
C18 C24 1.538(8)
C20 C23 1.490(9)
C20 C21 1.520(8)
C20 C22 1.529(9)
C21 H21A 0.9800
C21 H21B 0.9800
C21 H21C 0.9800
C22 H22A 0.9800
C22 H22B 0.9800
C22 H22C 0.9800
C23 H23A 0.9800
C23 H23B 0.9800
C23 H23C 0.9800
C24 C27 1.503(8)
C24 C25 1.540(8)
C24 C26 1.543(8)
C25 H25A 0.9800
C25 H25B 0.9800
C25 H25C 0.9800
C26 H26A 0.9800
C26 H26B 0.9800
C26 H26C 0.9800
C27 H27A 0.9800
C27 H27B 0.9800
C27 H27C 0.9800
C28 C29 1.520(8)
C28 H28A 0.9900
C28 H28B 0.9900
C29 C30 1.382(7)
C29 C34 1.395(7)
C30 C31 1.377(8)
C30 H30 0.9500
C31 C32 1.394(8)
C31 C35 1.536(8)
C32 C33 1.395(7)
C32 H32 0.9500
C33 C34 1.409(8)
C33 C39 1.525(8)
C35 C37A 1.41(2)
C35 C36A 1.46(2)
C35 C38 1.498(11)
C35 C36 1.513(14)
C35 C37 1.557(12)
C35 C38A 1.69(2)
C36 H36A 0.9800
C36 H36B 0.9800
C36 H36C 0.9800
C37 H37A 0.9800
C37 H37B 0.9800
C37 H37C 0.9800
C38 H38A 0.9800
C38 H38B 0.9800
C38 H38C 0.9800
C38A H38D 0.9800
C38A H38E 0.9800
C38A H38F 0.9800
C37A H37D 0.9800
C37A H37E 0.9800
C37A H37F 0.9800
C36A H36D 0.9800
C36A H36E 0.9800
C36A H36F 0.9800
C39 C41 1.521(8)
C39 C40 1.532(8)
C39 C42 1.535(8)
C40 H40A 0.9800
C40 H40B 0.9800
C40 H40C 0.9800
C41 H41A 0.9800
C41 H41B 0.9800
C41 H41C 0.9800
C42 H42A 0.9800
C42 H42B 0.9800
C42 H42C 0.9800
C43 C48 1.352(10)
C43 C44 1.416(12)
C43 H43 0.9500
C44 C45 1.389(13)
C44 H44 0.9500
C45 C46 1.322(13)
C45 H45 0.9500
C46 C47 1.346(11)
C46 H46 0.9500
C47 C48 1.340(10)
C47 H47 0.9500
C48 H48 0.9500
C49 C54 1.365(10)
C49 C50 1.373(10)
C49 H49 0.9500
C50 C51 1.360(10)
C50 H50 0.9500
C51 C52 1.354(11)
C51 H51 0.9500
C52 C53 1.364(10)
C52 H52 0.9500
C53 C54 1.361(10)
C53 H53 0.9500
C54 H54 0.9500
